data_4030127
loop_
_publ_author_name
'Xu, Shibo'
'Li, Chunju'
'Jia, Xueshun'
'Li, Jian'

_publ_section_title
;
 AlCl3-promoted selective Michael addition with allenoate and
 methyleneindolinone: synthesis of spirocyclic oxindole by using allenoate
 as a four-carbon component building block.
;
_journal_issue 22
_journal_name_full 'The Journal of organic chemistry'
_journal_page_first 11161
_journal_page_last 11169
_journal_paper_doi 10.1021/jo502209f
_journal_volume 79
_journal_year 2014
_chemical_formula_sum 'C24 H21 Cl N2 O6'
_chemical_formula_weight 468.88
_chemical_name_systematic
; 
 ? 
;
_space_group_IT_number 2
_symmetry_cell_setting triclinic
_symmetry_space_group_name_Hall '-P 1'
_symmetry_space_group_name_H-M 'P -1'
_atom_sites_solution_hydrogens geom
_atom_sites_solution_primary direct
_atom_sites_solution_secondary difmap
_audit_creation_method SHELXL-97
_cell_angle_alpha 91.515(12)
_cell_angle_beta 100.990(11)
_cell_angle_gamma 115.566(12)
_cell_formula_units_Z 2
_cell_length_a 9.554(10)
_cell_length_b 11.029(12)
_cell_length_c 12.179(13)
_cell_measurement_reflns_used 2775
_cell_measurement_temperature 296(2)
_cell_measurement_theta_max 27.32
_cell_measurement_theta_min 2.38
_cell_volume 1128(2)
_computing_cell_refinement 'Bruker SAINT'
_computing_data_collection 'Bruker APEX2'
_computing_data_reduction 'Bruker SAINT'
_computing_molecular_graphics 'Bruker SHELXTL'
_computing_publication_material 'Bruker SHELXTL'
_computing_structure_refinement 'SHELXL-97 (Sheldrick, 2008)'
_computing_structure_solution 'SHELXS-97 (Sheldrick, 2008)'
_diffrn_ambient_temperature 296(2)
_diffrn_measured_fraction_theta_full 0.970
_diffrn_measured_fraction_theta_max 0.970
_diffrn_measurement_device_type 'Bruker APEX-II CCD'
_diffrn_measurement_method '\f and \w scans'
_diffrn_radiation_monochromator graphite
_diffrn_radiation_source 'fine-focus sealed tube'
_diffrn_radiation_type MoK\a
_diffrn_radiation_wavelength 0.71073
_diffrn_reflns_av_R_equivalents 0.0181
_diffrn_reflns_av_sigmaI/netI 0.0299
_diffrn_reflns_limit_h_max 10
_diffrn_reflns_limit_h_min -11
_diffrn_reflns_limit_k_max 13
_diffrn_reflns_limit_k_min -10
_diffrn_reflns_limit_l_max 12
_diffrn_reflns_limit_l_min -14
_diffrn_reflns_number 5537
_diffrn_reflns_theta_full 25.05
_diffrn_reflns_theta_max 25.05
_diffrn_reflns_theta_min 2.06
_exptl_absorpt_coefficient_mu 0.213
_exptl_absorpt_correction_T_max 0.9832
_exptl_absorpt_correction_T_min 0.9388
_exptl_absorpt_correction_type multi-scan
_exptl_absorpt_process_details sadabs
_exptl_crystal_density_diffrn 1.381
_exptl_crystal_density_method 'not measured'
_exptl_crystal_F_000 488
_exptl_crystal_size_max 0.30
_exptl_crystal_size_mid 0.20
_exptl_crystal_size_min 0.08
_refine_diff_density_max 0.185
_refine_diff_density_min -0.317
_refine_diff_density_rms 0.045
_refine_ls_extinction_method none
_refine_ls_goodness_of_fit_ref 1.129
_refine_ls_hydrogen_treatment constr
_refine_ls_matrix_type full
_refine_ls_number_parameters 300
_refine_ls_number_reflns 3888
_refine_ls_number_restraints 0
_refine_ls_restrained_S_all 1.129
_refine_ls_R_factor_all 0.0576
_refine_ls_R_factor_gt 0.0440
_refine_ls_shift/su_max 0.000
_refine_ls_shift/su_mean 0.000
_refine_ls_structure_factor_coef Fsqd
_refine_ls_weighting_details 'calc w=1/[\s^2^(Fo^2^)+(0.0624P)^2^+0.2993P] where P=(Fo^2^+2Fc^2^)/3'
_refine_ls_weighting_scheme calc
_refine_ls_wR_factor_gt 0.1211
_refine_ls_wR_factor_ref 0.1358
_reflns_number_gt 3092
_reflns_number_total 3888
_reflns_threshold_expression >2sigma(I)
_cod_data_source_file jo502209f_si_003.cif
_cod_data_source_block 140614a_0m
_cod_depositor_comments
;
The following automatic conversions were performed:

'_symmetry_cell_setting' value 'Triclinic' changed to 'triclinic'
according to
/home/saulius/struct/COD-crude-data--automatic-downloads/rss-feeds/ACS/lib/dictionaries/cif_core.dic
dictionary named 'cif_core.dic' version 2.4.2 from 2011-04-26.

Automatic conversion script
Id: cif_fix_values 2827 2014-09-09 07:05:25Z andrius 

 Adding full bibliography for 4030127--4030129.cif.
;
_cod_original_sg_symbol_H-M P-1
_cod_database_code 4030127

loop_
_symmetry_equiv_pos_as_xyz
'x, y, z'
'-x, -y, -z'

loop_
_atom_site_label
_atom_site_type_symbol
_atom_site_fract_x
_atom_site_fract_y
_atom_site_fract_z
_atom_site_U_iso_or_equiv
_atom_site_adp_type
_atom_site_occupancy
_atom_site_symmetry_multiplicity
_atom_site_calc_flag
_atom_site_refinement_flags
C1 C 0.8585(2) 0.3144(2) 0.41585(18) 0.0452(5) Uani 1 1 d .
C2 C 0.9572(3) 0.2919(2) 0.5033(2) 0.0567(6) Uani 1 1 d .
H2 H 1.0659 0.3255 0.5073 0.068 Uiso 1 1 calc R
C3 C 0.8872(3) 0.2171(3) 0.5848(2) 0.0656(7) Uani 1 1 d .
H3 H 0.9508 0.2015 0.6451 0.079 Uiso 1 1 calc R
C4 C 0.7276(3) 0.1661(3) 0.5785(2) 0.0635(7) Uani 1 1 d .
H4 H 0.6838 0.1147 0.6334 0.076 Uiso 1 1 calc R
C5 C 0.6292(3) 0.1903(2) 0.4903(2) 0.0538(6) Uani 1 1 d .
H5 H 0.5204 0.1557 0.4859 0.065 Uiso 1 1 calc R
C6 C 0.6968(2) 0.2665(2) 0.40998(18) 0.0436(5) Uani 1 1 d .
C7 C 0.6259(2) 0.3166(2) 0.31053(17) 0.0415(5) Uani 1 1 d .
C8 C 0.7679(2) 0.3839(2) 0.25337(19) 0.0467(5) Uani 1 1 d .
C9 C 0.4724(2) 0.2076(2) 0.23268(18) 0.0445(5) Uani 1 1 d .
H9 H 0.3909 0.1737 0.2772 0.053 Uiso 1 1 calc R
C10 C 0.4096(3) 0.2667(2) 0.13266(19) 0.0507(5) Uani 1 1 d .
H10A H 0.4759 0.2823 0.0783 0.061 Uiso 1 1 calc R
H10B H 0.3022 0.2017 0.0958 0.061 Uiso 1 1 calc R
C11 C 0.4094(2) 0.3966(2) 0.16993(18) 0.0467(5) Uani 1 1 d .
C12 C 0.4881(2) 0.4744(2) 0.26859(18) 0.0440(5) Uani 1 1 d .
C13 C 0.5918(2) 0.4336(2) 0.35032(18) 0.0426(5) Uani 1 1 d .
C14 C 0.4872(3) 0.6061(2) 0.3050(2) 0.0521(6) Uani 1 1 d .
H14A H 0.4816 0.6093 0.3836 0.063 Uiso 1 1 calc R
H14B H 0.3928 0.6090 0.2612 0.063 Uiso 1 1 calc R
C15 C 0.6334(3) 0.7293(2) 0.2902(2) 0.0497(5) Uani 1 1 d .
C16 C 0.6857(3) 0.7385(3) 0.1909(2) 0.0758(8) Uani 1 1 d .
H16 H 0.6336 0.6657 0.1341 0.091 Uiso 1 1 calc R
C17 C 0.8127(3) 0.8525(3) 0.1741(3) 0.0853(10) Uani 1 1 d .
H17 H 0.8462 0.8582 0.1067 0.102 Uiso 1 1 calc R
C18 C 0.8885(3) 0.9576(3) 0.2598(3) 0.0734(8) Uani 1 1 d .
C19 C 0.8442(4) 0.9503(3) 0.3603(4) 0.1026(13) Uani 1 1 d .
H19 H 0.8994 1.0218 0.4180 0.123 Uiso 1 1 calc R
C20 C 0.7162(3) 0.8350(3) 0.3748(3) 0.0826(9) Uani 1 1 d .
H20 H 0.6853 0.8288 0.4432 0.099 Uiso 1 1 calc R
C21 C 1.0563(3) 0.4448(3) 0.2986(2) 0.0632(7) Uani 1 1 d .
H21A H 1.0531 0.4873 0.2309 0.095 Uiso 1 1 calc R
H21B H 1.0898 0.3756 0.2886 0.095 Uiso 1 1 calc R
H21C H 1.1301 0.5114 0.3602 0.095 Uiso 1 1 calc R
C22 C 0.4924(3) 0.0878(2) 0.18851(19) 0.0510(5) Uani 1 1 d .
C23 C 0.3445(4) -0.1421(3) 0.1020(3) 0.0776(8) Uani 1 1 d .
H23A H 0.4024 -0.1780 0.1547 0.093 Uiso 1 1 calc R
H23B H 0.3929 -0.1219 0.0374 0.093 Uiso 1 1 calc R
C24 C 0.1752(4) -0.2422(3) 0.0658(4) 0.1102(13) Uani 1 1 d .
H24A H 0.1284 -0.2613 0.1303 0.165 Uiso 1 1 calc R
H24B H 0.1680 -0.3242 0.0305 0.165 Uiso 1 1 calc R
H24C H 0.1193 -0.2061 0.0132 0.165 Uiso 1 1 calc R
Cl1 Cl 0.29837(7) 0.44631(7) 0.06660(5) 0.0660(2) Uani 1 1 d .
N1 N 0.89859(19) 0.38466(18) 0.32283(16) 0.0481(4) Uani 1 1 d .
N2 N 1.0263(3) 1.0788(3) 0.2420(5) 0.1163(13) Uani 1 1 d .
O1 O 0.7672(2) 0.43379(18) 0.16519(15) 0.0647(5) Uani 1 1 d .
O2 O 0.65430(19) 0.49521(16) 0.44467(13) 0.0581(4) Uani 1 1 d .
O3 O 0.6152(2) 0.0887(2) 0.18038(18) 0.0782(6) Uani 1 1 d .
O4 O 0.3504(2) -0.01958(16) 0.15587(15) 0.0628(5) Uani 1 1 d .
O5 O 1.1226(3) 1.1522(3) 0.3280(4) 0.1527(14) Uani 1 1 d .
O6 O 1.0413(4) 1.1006(4) 0.1487(4) 0.179(2) Uani 1 1 d .

loop_
_atom_site_aniso_label
_atom_site_aniso_U_11
_atom_site_aniso_U_22
_atom_site_aniso_U_33
_atom_site_aniso_U_23
_atom_site_aniso_U_13
_atom_site_aniso_U_12
C1 0.0449(11) 0.0432(11) 0.0461(12) 0.0038(9) 0.0025(9) 0.0214(9)
C2 0.0521(13) 0.0600(14) 0.0572(15) 0.0002(12) -0.0043(11) 0.0313(11)
C3 0.0826(18) 0.0701(16) 0.0505(15) 0.0092(12) -0.0052(13) 0.0478(14)
C4 0.0902(19) 0.0611(15) 0.0444(14) 0.0183(11) 0.0145(13) 0.0381(14)
C5 0.0553(13) 0.0543(13) 0.0520(14) 0.0150(11) 0.0139(11) 0.0234(11)
C6 0.0423(11) 0.0448(11) 0.0425(12) 0.0067(9) 0.0045(9) 0.0201(9)
C7 0.0366(10) 0.0489(11) 0.0387(11) 0.0106(9) 0.0080(8) 0.0188(9)
C8 0.0444(11) 0.0491(12) 0.0479(13) 0.0113(10) 0.0109(9) 0.0217(9)
C9 0.0421(11) 0.0474(11) 0.0431(12) 0.0071(9) 0.0071(9) 0.0200(9)
C10 0.0473(12) 0.0538(13) 0.0468(13) 0.0047(10) -0.0005(9) 0.0233(10)
C11 0.0392(10) 0.0552(12) 0.0475(13) 0.0134(10) 0.0063(9) 0.0237(9)
C12 0.0387(10) 0.0476(11) 0.0491(13) 0.0134(10) 0.0131(9) 0.0204(9)
C13 0.0347(10) 0.0458(11) 0.0433(12) 0.0093(9) 0.0096(9) 0.0137(9)
C14 0.0517(12) 0.0557(13) 0.0561(14) 0.0111(11) 0.0158(10) 0.0288(11)
C15 0.0487(12) 0.0483(12) 0.0572(14) 0.0087(10) 0.0070(10) 0.0280(10)
C16 0.0689(17) 0.0774(18) 0.0471(15) 0.0083(13) 0.0091(13) 0.0031(14)
C17 0.0648(17) 0.096(2) 0.0655(19) 0.0323(17) 0.0069(14) 0.0107(16)
C18 0.0484(13) 0.0500(14) 0.124(3) 0.0242(16) 0.0200(16) 0.0226(12)
C19 0.0690(19) 0.0661(18) 0.155(4) -0.037(2) 0.038(2) 0.0117(15)
C20 0.0672(17) 0.0775(18) 0.098(2) -0.0231(16) 0.0342(16) 0.0226(15)
C21 0.0442(12) 0.0651(15) 0.0811(18) 0.0123(13) 0.0217(12) 0.0217(11)
C22 0.0571(13) 0.0563(13) 0.0424(13) 0.0099(10) 0.0072(10) 0.0293(11)
C23 0.102(2) 0.0574(15) 0.077(2) -0.0002(14) 0.0170(16) 0.0405(16)
C24 0.114(3) 0.0657(19) 0.127(3) -0.024(2) -0.003(2) 0.0320(19)
Cl1 0.0661(4) 0.0757(4) 0.0612(4) 0.0135(3) -0.0042(3) 0.0432(3)
N1 0.0365(9) 0.0507(10) 0.0559(11) 0.0106(8) 0.0094(8) 0.0185(8)
N2 0.0594(17) 0.0620(17) 0.224(5) 0.029(2) 0.038(2) 0.0212(14)
O1 0.0640(10) 0.0819(12) 0.0569(11) 0.0300(9) 0.0220(8) 0.0360(9)
O2 0.0594(9) 0.0622(10) 0.0483(10) -0.0022(8) 0.0001(7) 0.0285(8)
O3 0.0660(11) 0.0831(13) 0.0942(15) -0.0056(11) 0.0145(10) 0.0434(10)
O4 0.0658(10) 0.0475(9) 0.0710(11) -0.0008(8) 0.0097(8) 0.0241(8)
O5 0.0818(17) 0.0797(17) 0.265(4) -0.025(2) 0.060(2) 0.0009(14)
O6 0.099(2) 0.164(3) 0.259(5) 0.137(4) 0.067(3) 0.027(2)

loop_
_atom_type_symbol
_atom_type_description
_atom_type_scat_dispersion_real
_atom_type_scat_dispersion_imag
_atom_type_scat_source
C C 0.0033 0.0016 'International Tables Vol C Tables 4.2.6.8 and 6.1.1.4'
H H 0.0000 0.0000 'International Tables Vol C Tables 4.2.6.8 and 6.1.1.4'
N N 0.0061 0.0033 'International Tables Vol C Tables 4.2.6.8 and 6.1.1.4'
O O 0.0106 0.0060 'International Tables Vol C Tables 4.2.6.8 and 6.1.1.4'
Cl Cl 0.1484 0.1585 'International Tables Vol C Tables 4.2.6.8 and 6.1.1.4'

loop_
_geom_angle_atom_site_label_1
_geom_angle_atom_site_label_2
_geom_angle_atom_site_label_3
_geom_angle
C2 C1 C6 121.8(2)
C2 C1 N1 128.5(2)
C6 C1 N1 109.73(17)
C1 C2 C3 117.2(2)
C1 C2 H2 121.4
C3 C2 H2 121.4
C4 C3 C2 121.6(2)
C4 C3 H3 119.2
C2 C3 H3 119.2
C3 C4 C5 120.6(3)
C3 C4 H4 119.7
C5 C4 H4 119.7
C6 C5 C4 118.6(2)
C6 C5 H5 120.7
C4 C5 H5 120.7
C5 C6 C1 120.1(2)
C5 C6 C7 131.2(2)
C1 C6 C7 108.74(19)
C6 C7 C9 115.16(18)
C6 C7 C8 102.01(17)
C9 C7 C8 114.80(19)
C6 C7 C13 110.64(18)
C9 C7 C13 108.53(17)
C8 C7 C13 105.18(17)
O1 C8 N1 125.4(2)
O1 C8 C7 126.95(19)
N1 C8 C7 107.5(2)
C22 C9 C10 109.21(19)
C22 C9 C7 113.04(18)
C10 C9 C7 111.77(18)
C22 C9 H9 107.5
C10 C9 H9 107.5
C7 C9 H9 107.5
C11 C10 C9 111.54(19)
C11 C10 H10A 109.3
C9 C10 H10A 109.3
C11 C10 H10B 109.3
C9 C10 H10B 109.3
H10A C10 H10B 108.0
C12 C11 C10 126.53(19)
C12 C11 Cl1 120.68(18)
C10 C11 Cl1 112.74(16)
C11 C12 C13 118.8(2)
C11 C12 C14 125.91(19)
C13 C12 C14 115.25(19)
O2 C13 C12 120.6(2)
O2 C13 C7 120.90(18)
C12 C13 C7 118.39(18)
C12 C14 C15 112.72(19)
C12 C14 H14A 109.0
C15 C14 H14A 109.0
C12 C14 H14B 109.0
C15 C14 H14B 109.0
H14A C14 H14B 107.8
C20 C15 C16 118.3(2)
C20 C15 C14 120.6(2)
C16 C15 C14 121.0(2)
C17 C16 C15 121.6(3)
C17 C16 H16 119.2
C15 C16 H16 119.2
C18 C17 C16 117.9(3)
C18 C17 H17 121.1
C16 C17 H17 121.1
C19 C18 C17 122.1(3)
C19 C18 N2 120.1(3)
C17 C18 N2 117.7(4)
C18 C19 C20 118.8(3)
C18 C19 H19 120.6
C20 C19 H19 120.6
C15 C20 C19 121.2(3)
C15 C20 H20 119.4
C19 C20 H20 119.4
N1 C21 H21A 109.5
N1 C21 H21B 109.5
H21A C21 H21B 109.5
N1 C21 H21C 109.5
H21A C21 H21C 109.5
H21B C21 H21C 109.5
O3 C22 O4 124.4(2)
O3 C22 C9 125.7(2)
O4 C22 C9 109.9(2)
O4 C23 C24 107.8(3)
O4 C23 H23A 110.2
C24 C23 H23A 110.2
O4 C23 H23B 110.2
C24 C23 H23B 110.2
H23A C23 H23B 108.5
C23 C24 H24A 109.5
C23 C24 H24B 109.5
H24A C24 H24B 109.5
C23 C24 H24C 109.5
H24A C24 H24C 109.5
H24B C24 H24C 109.5
C8 N1 C1 111.39(18)
C8 N1 C21 123.2(2)
C1 N1 C21 125.35(18)
O6 N2 O5 123.7(4)
O6 N2 C18 119.7(4)
O5 N2 C18 116.6(5)
C22 O4 C23 117.8(2)

loop_
_geom_bond_atom_site_label_1
_geom_bond_atom_site_label_2
_geom_bond_distance
C1 C2 1.385(3)
C1 C6 1.386(3)
C1 N1 1.409(3)
C2 C3 1.391(4)
C2 H2 0.9300
C3 C4 1.364(4)
C3 H3 0.9300
C4 C5 1.399(3)
C4 H4 0.9300
C5 C6 1.376(3)
C5 H5 0.9300
C6 C7 1.509(3)
C7 C9 1.544(3)
C7 C8 1.547(3)
C7 C13 1.549(3)
C8 O1 1.220(3)
C8 N1 1.364(3)
C9 C22 1.514(3)
C9 C10 1.539(3)
C9 H9 0.9800
C10 C11 1.492(3)
C10 H10A 0.9700
C10 H10B 0.9700
C11 C12 1.338(3)
C11 Cl1 1.743(2)
C12 C13 1.485(3)
C12 C14 1.511(3)
C13 O2 1.219(3)
C14 C15 1.516(3)
C14 H14A 0.9700
C14 H14B 0.9700
C15 C20 1.370(4)
C15 C16 1.384(4)
C16 C17 1.374(4)
C16 H16 0.9300
C17 C18 1.371(5)
C17 H17 0.9300
C18 C19 1.363(5)
C18 N2 1.474(4)
C19 C20 1.376(4)
C19 H19 0.9300
C20 H20 0.9300
C21 N1 1.454(3)
C21 H21A 0.9600
C21 H21B 0.9600
C21 H21C 0.9600
C22 O3 1.192(3)
C22 O4 1.335(3)
C23 O4 1.461(3)
C23 C24 1.480(5)
C23 H23A 0.9700
C23 H23B 0.9700
C24 H24A 0.9600
C24 H24B 0.9600
C24 H24C 0.9600
N2 O6 1.191(6)
N2 O5 1.242(5)

loop_
_geom_torsion_atom_site_label_1
_geom_torsion_atom_site_label_2
_geom_torsion_atom_site_label_3
_geom_torsion_atom_site_label_4
_geom_torsion
C6 C1 C2 C3 0.9(3)
N1 C1 C2 C3 -179.1(2)
C1 C2 C3 C4 1.0(4)
C2 C3 C4 C5 -1.5(4)
C3 C4 C5 C6 0.1(4)
C4 C5 C6 C1 1.7(3)
C4 C5 C6 C7 -175.8(2)
C2 C1 C6 C5 -2.3(3)
N1 C1 C6 C5 177.73(19)
C2 C1 C6 C7 175.77(19)
N1 C1 C6 C7 -4.2(2)
C5 C6 C7 C9 -50.3(3)
C1 C6 C7 C9 131.95(19)
C5 C6 C7 C8 -175.3(2)
C1 C6 C7 C8 6.9(2)
C5 C6 C7 C13 73.2(3)
C1 C6 C7 C13 -104.5(2)
C6 C7 C8 O1 176.0(2)
C9 C7 C8 O1 50.7(3)
C13 C7 C8 O1 -68.5(3)
C6 C7 C8 N1 -7.4(2)
C9 C7 C8 N1 -132.64(19)
C13 C7 C8 N1 108.15(18)
C6 C7 C9 C22 -55.4(3)
C8 C7 C9 C22 62.6(2)
C13 C7 C9 C22 179.94(17)
C6 C7 C9 C10 -179.15(18)
C8 C7 C9 C10 -61.1(2)
C13 C7 C9 C10 56.2(2)
C22 C9 C10 C11 -171.93(18)
C7 C9 C10 C11 -46.1(3)
C9 C10 C11 C12 16.5(3)
C9 C10 C11 Cl1 -166.17(15)
C10 C11 C12 C13 2.2(3)
Cl1 C11 C12 C13 -175.02(15)
C10 C11 C12 C14 179.7(2)
Cl1 C11 C12 C14 2.5(3)
C11 C12 C13 O2 -173.6(2)
C14 C12 C13 O2 8.6(3)
C11 C12 C13 C7 9.8(3)
C14 C12 C13 C7 -167.98(18)
C6 C7 C13 O2 17.6(3)
C9 C7 C13 O2 144.9(2)
C8 C7 C13 O2 -91.8(2)
C6 C7 C13 C12 -165.79(17)
C9 C7 C13 C12 -38.5(2)
C8 C7 C13 C12 84.8(2)
C11 C12 C14 C15 -99.5(3)
C13 C12 C14 C15 78.2(3)
C12 C14 C15 C20 -133.2(3)
C12 C14 C15 C16 47.3(3)
C20 C15 C16 C17 -3.0(4)
C14 C15 C16 C17 176.5(3)
C15 C16 C17 C18 0.8(5)
C16 C17 C18 C19 1.7(5)
C16 C17 C18 N2 179.0(3)
C17 C18 C19 C20 -1.9(5)
N2 C18 C19 C20 -179.2(3)
C16 C15 C20 C19 2.7(4)
C14 C15 C20 C19 -176.7(3)
C18 C19 C20 C15 -0.4(5)
C10 C9 C22 O3 101.8(3)
C7 C9 C22 O3 -23.3(3)
C10 C9 C22 O4 -76.1(2)
C7 C9 C22 O4 158.84(18)
O1 C8 N1 C1 -177.9(2)
C7 C8 N1 C1 5.4(2)
O1 C8 N1 C21 -1.0(3)
C7 C8 N1 C21 -177.7(2)
C2 C1 N1 C8 179.2(2)
C6 C1 N1 C8 -0.8(2)
C2 C1 N1 C21 2.3(3)
C6 C1 N1 C21 -177.7(2)
C19 C18 N2 O6 -161.2(4)
C17 C18 N2 O6 21.3(5)
C19 C18 N2 O5 19.7(4)
C17 C18 N2 O5 -157.8(3)
O3 C22 O4 C23 -2.9(4)
C9 C22 O4 C23 175.1(2)
C24 C23 O4 C22 -175.7(3)
